data_7106843
loop_
_publ_author_name
'Pedro Ramirez-Lopez'
'Maria C. de la Torre'
'Maria Asenjo'
'Julio Ramirez-Castellanos'
'Jose M. Gonzalez-Calbet'
'Alejandra Rodriguez-Gimeno'
'Carmen Ramirez de Arellano'
'Miguel A. Sierra'

_publ_section_title
;
 A New Family of "Clicked" Estradiol-Based Low-Molecular-Weight Gelators
 Having Highly Symmetry-Dependent Gelation Ability
;
_journal_name_full Chem.Commun.
_journal_page_first 10281
_journal_paper_doi 10.1039/c1cc13251b
_journal_volume 47
_journal_year 2011
_chemical_absolute_configuration syn
_chemical_formula_sum 'C53 H63 Cl9 N6 O4'
_chemical_formula_weight 1167.14
_chemical_name_systematic
;
?
;
_space_group_IT_number 1
_symmetry_cell_setting triclinic
_symmetry_space_group_name_Hall 'P 1'
_symmetry_space_group_name_H-M 'P 1'
_atom_sites_solution_hydrogens geom
_atom_sites_solution_primary direct
_atom_sites_solution_secondary difmap
_audit_creation_method SHELXL-97
_cell_angle_alpha 91.410(8)
_cell_angle_beta 95.287(7)
_cell_angle_gamma 106.366(8)
_cell_formula_units_Z 1
_cell_length_a 6.6681(5)
_cell_length_b 11.0049(11)
_cell_length_c 21.379(2)
_cell_measurement_reflns_used 4318
_cell_measurement_temperature 120(2)
_cell_measurement_theta_max 29.6445
_cell_measurement_theta_min 2.6413
_cell_volume 1496.8(2)
_computing_cell_refinement 'CrysAlisPro (Oxford Diff., 2009)'
_computing_data_collection 'CrysAlisPro (Oxford Diff., 2009)'
_computing_data_reduction 'CrysAlisPro (Oxford Diff., 2009)'
_computing_molecular_graphics 'CrystalMaker 2.1.5 (1994-2009)'
_computing_publication_material 'SHELXL-97 (Sheldrick, 1997)'
_computing_structure_refinement 'SHELXL-97 (Sheldrick, 1997)'
_computing_structure_solution 'SHELXS-97 (Sheldrick, 1990)'
_diffrn_ambient_temperature 120(2)
_diffrn_detector_area_resol_mean 16.0267
_diffrn_measured_fraction_theta_full 0.999
_diffrn_measured_fraction_theta_max 0.999
_diffrn_measurement_device_type 'Xcalibur, Sapphire3, Gemini'
_diffrn_measurement_method '\w scans'
_diffrn_radiation_monochromator graphite
_diffrn_radiation_source 'fine-focus sealed tube'
_diffrn_radiation_type MoK\a
_diffrn_radiation_wavelength 0.71073
_diffrn_reflns_av_R_equivalents 0.1072
_diffrn_reflns_av_sigmaI/netI 0.2132
_diffrn_reflns_limit_h_max 7
_diffrn_reflns_limit_h_min -7
_diffrn_reflns_limit_k_max 13
_diffrn_reflns_limit_k_min -13
_diffrn_reflns_limit_l_max 25
_diffrn_reflns_limit_l_min -25
_diffrn_reflns_number 22870
_diffrn_reflns_theta_full 25.03
_diffrn_reflns_theta_max 25.03
_diffrn_reflns_theta_min 2.65
_exptl_absorpt_coefficient_mu 0.468
_exptl_absorpt_correction_type none
_exptl_crystal_colour colourless
_exptl_crystal_density_diffrn 1.295
_exptl_crystal_density_method 'not measured'
_exptl_crystal_description lath
_exptl_crystal_F_000 608
_exptl_crystal_size_max 0.38
_exptl_crystal_size_mid 0.10
_exptl_crystal_size_min 0.04
_refine_diff_density_max 0.997
_refine_diff_density_min -0.473
_refine_diff_density_rms 0.102
_refine_ls_abs_structure_details 'Flack H D (1983), Acta Cryst. A39, 876-881'
_refine_ls_abs_structure_Flack 0.12(14)
_refine_ls_extinction_method none
_refine_ls_goodness_of_fit_ref 1.112
_refine_ls_hydrogen_treatment constr
_refine_ls_matrix_type full
_refine_ls_number_parameters 687
_refine_ls_number_reflns 10521
_refine_ls_number_restraints 837
_refine_ls_restrained_S_all 1.092
_refine_ls_R_factor_all 0.1918
_refine_ls_R_factor_gt 0.1092
_refine_ls_shift/su_max 0.000
_refine_ls_shift/su_mean 0.000
_refine_ls_structure_factor_coef Fsqd
_refine_ls_weighting_details 'calc w=1/[\s^2^(Fo^2^)+(0.0990P)^2^+0.0000P] where P=(Fo^2^+2Fc^2^)/3'
_refine_ls_weighting_scheme calc
_refine_ls_wR_factor_gt 0.2450
_refine_ls_wR_factor_ref 0.2675
_reflns_number_gt 4740
_reflns_number_total 10521
_reflns_threshold_expression >2sigma(I)
_cod_data_source_file c1cc13251b.txt
_cod_data_source_block masprl209a
_cod_database_code 7106843

loop_
_symmetry_equiv_pos_as_xyz
'x, y, z'

loop_
_atom_site_label
_atom_site_type_symbol
_atom_site_fract_x
_atom_site_fract_y
_atom_site_fract_z
_atom_site_U_iso_or_equiv
_atom_site_adp_type
_atom_site_occupancy
_atom_site_symmetry_multiplicity
_atom_site_calc_flag
_atom_site_refinement_flags
_atom_site_disorder_assembly
_atom_site_disorder_group
O1 O -1.8416(14) -0.4986(11) 0.9179(4) 0.077(3) Uani 1 1 d U . .
H1 H -1.7754 -0.4828 0.9539 0.092 Uiso 1 1 calc R . .
O2 O 2.2829(15) 0.3925(14) 0.0288(4) 0.097(4) Uani 1 1 d U . .
H2 H 2.1662 0.3612 0.0076 0.116 Uiso 1 1 calc R . .
O17 O -0.5504(10) -0.2836(6) 0.6114(3) 0.0250(17) Uani 1 1 d U . .
O27 O 1.1004(11) 0.3575(7) 0.3634(3) 0.0330(19) Uani 1 1 d U . .
C1 C 0.2006(15) -0.0885(9) 0.4712(4) 0.024(2) Uani 1 1 d DU . .
C2 C 0.1223(16) 0.0046(9) 0.4418(6) 0.033(3) Uani 1 1 d DU . .
H2A H 0.0082 -0.0209 0.4097 0.039 Uiso 1 1 calc R . .
C3 C 0.2062(17) 0.1301(9) 0.4584(5) 0.032(3) Uani 1 1 d DU . .
H3 H 0.1504 0.1908 0.4378 0.038 Uiso 1 1 calc R . .
C4 C 0.3696(15) 0.1693(10) 0.5043(5) 0.026(2) Uani 1 1 d DU . .
C5 C 0.4446(17) 0.0834(9) 0.5360(5) 0.034(3) Uani 1 1 d DU . .
H5 H 0.5546 0.1120 0.5692 0.041 Uiso 1 1 calc R . .
C6 C 0.3649(15) -0.0431(9) 0.5212(5) 0.029(2) Uani 1 1 d DU . .
H6 H 0.4189 -0.1017 0.5443 0.035 Uiso 1 1 calc R . .
C10 C 0.1090(17) -0.2247(9) 0.4551(6) 0.030(3) Uani 1 1 d U . .
H10A H 0.2030 -0.2717 0.4746 0.037 Uiso 1 1 calc R . .
H10B H 0.0984 -0.2399 0.4089 0.037 Uiso 1 1 calc R . .
N11 N -0.1053(13) -0.2740(8) 0.4772(4) 0.027(2) Uani 1 1 d DU . .
N12 N -0.2766(14) -0.2786(9) 0.4371(5) 0.043(3) Uani 1 1 d DU . .
N13 N -0.4388(14) -0.3199(9) 0.4710(4) 0.041(2) Uani 1 1 d DU . .
C14 C -0.3638(16) -0.3398(9) 0.5305(5) 0.023(2) Uani 1 1 d DU . .
C15 C -0.1518(17) -0.3116(10) 0.5324(6) 0.033(3) Uani 1 1 d DU . .
H15 H -0.0565 -0.3180 0.5671 0.040 Uiso 1 1 calc R . .
C16 C -0.5185(16) -0.3916(9) 0.5777(5) 0.026(2) Uani 1 1 d U . .
H16A H -0.6532 -0.4445 0.5557 0.031 Uiso 1 1 calc R . .
H16B H -0.4618 -0.4445 0.6072 0.031 Uiso 1 1 calc R . .
C20 C 0.4652(17) 0.3107(10) 0.5228(5) 0.029(2) Uani 1 1 d U . .
H20A H 0.3703 0.3591 0.5053 0.035 Uiso 1 1 calc R . .
H20B H 0.4830 0.3240 0.5691 0.035 Uiso 1 1 calc R . .
N21 N 0.6696(13) 0.3553(7) 0.4980(4) 0.0224(19) Uani 1 1 d DU . .
N22 N 0.8449(14) 0.3609(7) 0.5364(4) 0.026(2) Uani 1 1 d DU . .
N23 N 1.0022(13) 0.4030(7) 0.5045(4) 0.0214(19) Uani 1 1 d DU . .
C24 C 0.9352(16) 0.4207(9) 0.4463(5) 0.023(2) Uani 1 1 d DU . .
C25 C 0.7206(17) 0.3945(9) 0.4411(5) 0.026(2) Uani 1 1 d DU . .
H25 H 0.6294 0.4022 0.4056 0.031 Uiso 1 1 calc R . .
C26 C 1.0758(17) 0.4659(9) 0.3963(5) 0.025(2) Uani 1 1 d U . .
H26A H 1.0134 0.5167 0.3669 0.030 Uiso 1 1 calc R . .
H26B H 1.2141 0.5199 0.4153 0.030 Uiso 1 1 calc R . .
C101 C -1.0211(15) -0.4473(10) 0.6877(5) 0.026(2) Uani 1 1 d U . .
H101 H -1.1148 -0.5298 0.6896 0.031 Uiso 1 1 calc R . .
C102 C -0.8454(16) -0.4307(10) 0.6529(5) 0.027(2) Uani 1 1 d U . .
H102 H -0.8168 -0.5003 0.6320 0.032 Uiso 1 1 calc R . .
C103 C -0.7199(17) -0.3100(10) 0.6508(5) 0.028(2) Uani 1 1 d U . .
C104 C -0.7551(17) -0.2123(10) 0.6825(5) 0.032(2) Uani 1 1 d U . .
H104 H -0.6597 -0.1300 0.6815 0.039 Uiso 1 1 calc R . .
C105 C -0.9294(16) -0.2288(10) 0.7168(5) 0.026(2) Uani 1 1 d U . .
C106 C -0.9495(16) -0.1211(11) 0.7574(5) 0.040(3) Uani 1 1 d U . .
H10C H -0.9069 -0.0419 0.7348 0.048 Uiso 1 1 calc R . .
H10D H -0.8519 -0.1111 0.7962 0.048 Uiso 1 1 calc R . .
C107 C -1.1701(17) -0.1393(12) 0.7753(6) 0.047(3) Uani 1 1 d U . .
H10E H -1.2644 -0.1324 0.7378 0.057 Uiso 1 1 calc R . .
H10F H -1.1703 -0.0727 0.8072 0.057 Uiso 1 1 calc R . .
C108 C -1.2494(16) -0.2718(11) 0.8021(5) 0.033(2) Uani 1 1 d U . .
H108 H -1.1434 -0.2790 0.8370 0.039 Uiso 1 1 calc R . .
C109 C -1.2640(16) -0.3749(10) 0.7514(5) 0.031(2) Uani 1 1 d U . .
H109 H -1.3757 -0.3676 0.7184 0.037 Uiso 1 1 calc R . .
C110 C -1.0589(15) -0.3472(10) 0.7189(4) 0.023(2) Uani 1 1 d U . .
C111 C -1.3431(18) -0.5000(12) 0.7767(6) 0.043(3) Uani 1 1 d U . .
H11A H -1.2359 -0.5137 0.8088 0.052 Uiso 1 1 calc R . .
H11B H -1.3672 -0.5662 0.7424 0.052 Uiso 1 1 calc R . .
C112 C -1.5469(16) -0.5134(13) 0.8061(5) 0.050(3) Uani 1 1 d U . .
H11C H -1.6563 -0.5073 0.7728 0.060 Uiso 1 1 calc R . .
H11D H -1.5925 -0.5992 0.8226 0.060 Uiso 1 1 calc R . .
C113 C -1.5354(18) -0.4206(14) 0.8567(6) 0.053(3) Uani 1 1 d U . .
C114 C -1.4572(17) -0.2901(13) 0.8289(5) 0.046(3) Uani 1 1 d U . .
H114 H -1.5614 -0.2900 0.7921 0.055 Uiso 1 1 calc R . .
C115 C -1.487(2) -0.2015(14) 0.8757(6) 0.067(3) Uani 1 1 d DU . .
H11E H -1.5137 -0.1265 0.8560 0.080 Uiso 1 1 calc R . .
H11F H -1.3615 -0.1730 0.9070 0.080 Uiso 1 1 calc R . .
C116 C -1.688(2) -0.2815(16) 0.9081(7) 0.075(4) Uani 1 1 d DU . .
H11G H -1.6538 -0.2846 0.9539 0.091 Uiso 1 1 calc R . .
H11H H -1.8066 -0.2441 0.9007 0.091 Uiso 1 1 calc R . .
C117 C -1.740(2) -0.4095(15) 0.8765(6) 0.059(3) Uani 1 1 d U . .
H117 H -1.8394 -0.4130 0.8380 0.071 Uiso 1 1 calc R . .
C118 C -1.3855(18) -0.4372(12) 0.9172(5) 0.048(3) Uani 1 1 d U . .
H11I H -1.4191 -0.5269 0.9267 0.057 Uiso 1 1 calc R . .
H11J H -1.4076 -0.3878 0.9533 0.057 Uiso 1 1 calc R . .
H11K H -1.2384 -0.4069 0.9085 0.057 Uiso 1 1 calc R . .
C201 C 1.4462(17) 0.2710(12) 0.2613(6) 0.046(3) Uani 1 1 d U . .
H201 H 1.4553 0.1947 0.2416 0.055 Uiso 1 1 calc R . .
C202 C 1.2874(18) 0.2632(11) 0.3007(5) 0.039(3) Uani 1 1 d U . .
H202 H 1.1967 0.1834 0.3097 0.046 Uiso 1 1 calc R . .
C203 C 1.2659(17) 0.3782(11) 0.3269(5) 0.032(2) Uani 1 1 d U . .
C204 C 1.3967(18) 0.4916(11) 0.3139(5) 0.037(3) Uani 1 1 d U . .
H204 H 1.3756 0.5679 0.3297 0.045 Uiso 1 1 calc R . .
C205 C 1.5695(17) 0.4973(11) 0.2757(5) 0.035(2) Uani 1 1 d U . .
C206 C 1.7005(17) 0.6308(11) 0.2652(6) 0.047(3) Uani 1 1 d U . .
H20C H 1.7322 0.6816 0.3056 0.056 Uiso 1 1 calc R . .
H20D H 1.6182 0.6707 0.2356 0.056 Uiso 1 1 calc R . .
C207 C 1.9068(16) 0.6326(12) 0.2386(6) 0.045(3) Uani 1 1 d U . .
H20E H 2.0105 0.6239 0.2732 0.054 Uiso 1 1 calc R . .
H20F H 1.9642 0.7150 0.2198 0.054 Uiso 1 1 calc R . .
C208 C 1.8721(17) 0.5213(11) 0.1870(5) 0.042(3) Uani 1 1 d U . .
H208 H 1.7692 0.5338 0.1524 0.051 Uiso 1 1 calc R . .
C209 C 1.7813(16) 0.3941(11) 0.2116(6) 0.041(3) Uani 1 1 d U . .
H209 H 1.8944 0.3798 0.2421 0.049 Uiso 1 1 calc R . .
C210 C 1.5890(19) 0.3817(12) 0.2495(5) 0.041(3) Uani 1 1 d U . .
C211 C 1.7374(18) 0.2890(12) 0.1605(6) 0.048(3) Uani 1 1 d U . .
H21A H 1.6899 0.2055 0.1792 0.058 Uiso 1 1 calc R . .
H21B H 1.6239 0.2969 0.1290 0.058 Uiso 1 1 calc R . .
C212 C 1.933(2) 0.2970(14) 0.1290(6) 0.060(3) Uani 1 1 d U . .
H21C H 2.0378 0.2765 0.1595 0.073 Uiso 1 1 calc R . .
H21D H 1.8982 0.2320 0.0938 0.073 Uiso 1 1 calc R . .
C213 C 2.0273(18) 0.4200(14) 0.1048(6) 0.052(3) Uani 1 1 d U . .
C214 C 2.0682(17) 0.5173(14) 0.1580(6) 0.060(3) Uani 1 1 d U . .
H214 H 2.1592 0.4908 0.1917 0.072 Uiso 1 1 calc R . .
C215 C 2.2071(18) 0.6473(15) 0.1348(6) 0.072(3) Uani 1 1 d DU . .
H21E H 2.2969 0.7021 0.1700 0.086 Uiso 1 1 calc R . .
H21F H 2.1201 0.6944 0.1116 0.086 Uiso 1 1 calc R . .
C216 C 2.346(2) 0.5902(18) 0.0881(7) 0.097(4) Uani 1 1 d DU . .
H21G H 2.3331 0.6218 0.0453 0.117 Uiso 1 1 calc R . .
H21H H 2.4957 0.6150 0.1048 0.117 Uiso 1 1 calc R . .
C217 C 2.252(2) 0.4460(19) 0.0867(6) 0.077(4) Uani 1 1 d U . .
H217 H 2.3337 0.4138 0.1206 0.092 Uiso 1 1 calc R . .
C218 C 1.8937(17) 0.4469(13) 0.0495(5) 0.051(3) Uani 1 1 d U . .
H21I H 1.8838 0.3852 0.0147 0.061 Uiso 1 1 calc R . .
H21J H 1.9573 0.5327 0.0363 0.061 Uiso 1 1 calc R . .
H21K H 1.7528 0.4404 0.0615 0.061 Uiso 1 1 calc R . .
C96 C 0.9822(14) 0.1657(10) 0.6420(5) 0.056(3) Uani 1 1 d DU . .
H96 H 0.9603 0.2238 0.6085 0.068 Uiso 1 1 calc R . .
Cl1 Cl 0.9243(5) 0.0138(3) 0.60707(16) 0.0542(9) Uani 1 1 d DU . .
Cl2 Cl 1.2421(5) 0.2210(4) 0.67485(18) 0.0695(11) Uani 1 1 d DU . .
Cl3 Cl 0.8110(6) 0.1708(3) 0.69854(19) 0.0683(11) Uani 1 1 d DU . .
C97 C 0.6128(13) 0.9443(10) 0.3332(5) 0.050(3) Uani 1 1 d DU . .
H97 H 0.6473 0.8785 0.3602 0.060 Uiso 1 1 calc R . .
Cl4 Cl 0.3459(6) 0.8876(4) 0.30103(19) 0.0805(13) Uani 1 1 d DU . .
Cl5 Cl 0.6498(5) 1.0830(3) 0.37977(18) 0.0604(10) Uani 1 1 d DU . .
Cl6 Cl 0.7771(5) 0.9716(4) 0.27322(17) 0.0663(11) Uani 1 1 d DU . .
C98 C -0.028(2) 0.963(2) 0.0742(7) 0.074(5) Uani 0.50 1 d PDU . .
H98 H -0.0033 1.0465 0.0545 0.089 Uiso 0.50 1 calc PR . .
Cl7 Cl -0.2843(14) 0.9136(8) 0.0972(4) 0.098(3) Uani 0.50 1 d PDU . .
Cl8 Cl -0.0005(14) 0.8480(8) 0.0202(3) 0.090(3) Uani 0.50 1 d PDU . .
Cl9 Cl 0.1373(14) 0.9779(8) 0.1434(3) 0.094(3) Uani 0.50 1 d PDU . .
C99 C 0.445(2) 0.185(2) -0.0611(9) 0.112(7) Uani 0.50 1 d PDU . .
H99 H 0.4571 0.2678 -0.0386 0.134 Uiso 0.50 1 calc PR . .
Cl10 Cl 0.6365(17) 0.2118(10) -0.1143(5) 0.125(3) Uani 0.50 1 d PDU . .
Cl11 Cl 0.4923(16) 0.0822(9) -0.0057(4) 0.117(3) Uani 0.50 1 d PDU . .
Cl12 Cl 0.1863(17) 0.1273(11) -0.0993(5) 0.130(4) Uani 0.50 1 d PDU . .

loop_
_atom_site_aniso_label
_atom_site_aniso_U_11
_atom_site_aniso_U_22
_atom_site_aniso_U_33
_atom_site_aniso_U_23
_atom_site_aniso_U_13
_atom_site_aniso_U_12
O1 0.044(6) 0.144(8) 0.052(6) 0.036(6) 0.029(4) 0.031(6)
O2 0.046(6) 0.210(12) 0.054(6) 0.049(6) 0.028(5) 0.055(8)
O17 0.018(4) 0.009(4) 0.041(5) 0.006(3) 0.003(3) -0.008(3)
O27 0.017(4) 0.044(5) 0.033(4) -0.006(3) 0.008(3) 0.000(3)
C1 0.023(4) 0.019(3) 0.032(4) -0.003(3) 0.008(3) 0.011(3)
C2 0.019(6) 0.030(5) 0.057(7) 0.016(5) 0.009(5) 0.016(5)
C3 0.035(7) 0.028(5) 0.032(6) 0.009(5) 0.011(5) 0.008(5)
C4 0.020(4) 0.026(4) 0.036(4) 0.004(3) 0.010(3) 0.011(3)
C5 0.023(6) 0.015(5) 0.056(8) -0.001(5) -0.006(5) -0.004(5)
C6 0.020(6) 0.029(5) 0.040(6) 0.017(5) 0.007(4) 0.007(4)
C10 0.026(5) 0.018(5) 0.048(7) -0.008(5) 0.018(5) 0.003(4)
N11 0.014(4) 0.024(5) 0.047(5) 0.004(4) 0.005(4) 0.013(4)
N12 0.017(5) 0.073(7) 0.041(5) 0.007(5) 0.006(4) 0.012(5)
N13 0.017(4) 0.068(7) 0.033(5) 0.007(5) 0.007(4) 0.000(5)
C14 0.023(4) 0.015(4) 0.029(4) -0.006(3) -0.001(3) 0.004(3)
C15 0.023(5) 0.036(7) 0.046(6) 0.001(5) 0.010(4) 0.015(5)
C16 0.017(5) 0.015(6) 0.040(6) 0.000(4) -0.002(4) -0.003(4)
C20 0.026(4) 0.026(4) 0.038(4) -0.002(3) 0.008(3) 0.013(3)
N21 0.022(3) 0.014(3) 0.029(4) -0.002(3) 0.006(3) -0.001(3)
N22 0.029(5) 0.021(5) 0.033(5) 0.003(4) 0.004(4) 0.017(4)
N23 0.016(3) 0.022(4) 0.031(3) -0.002(3) 0.002(3) 0.013(3)
C24 0.021(5) 0.013(5) 0.038(5) 0.005(4) 0.003(4) 0.007(4)
C25 0.028(4) 0.018(4) 0.029(4) -0.002(3) 0.001(3) 0.004(3)
C26 0.023(5) 0.010(5) 0.042(6) 0.007(4) 0.008(4) 0.002(4)
C101 0.019(5) 0.021(5) 0.036(6) -0.003(5) 0.006(4) 0.002(4)
C102 0.028(6) 0.029(5) 0.025(6) 0.012(5) 0.004(4) 0.011(4)
C103 0.023(6) 0.023(5) 0.045(7) 0.020(5) 0.010(5) 0.014(4)
C104 0.036(6) 0.025(5) 0.039(6) 0.015(5) 0.005(5) 0.013(5)
C105 0.017(5) 0.027(5) 0.031(6) 0.014(4) -0.008(4) 0.004(4)
C106 0.032(6) 0.041(6) 0.054(7) 0.015(5) 0.010(5) 0.016(5)
C107 0.032(6) 0.066(6) 0.055(8) 0.027(6) 0.008(5) 0.028(5)
C108 0.025(4) 0.043(4) 0.035(4) 0.007(3) 0.000(3) 0.018(3)
C109 0.022(4) 0.045(4) 0.031(4) 0.012(3) 0.002(3) 0.017(3)
C110 0.025(5) 0.029(5) 0.012(5) -0.001(4) -0.012(4) 0.009(4)
C111 0.034(6) 0.053(6) 0.051(8) 0.005(6) 0.019(5) 0.022(6)
C112 0.016(6) 0.100(8) 0.035(6) 0.021(6) 0.011(5) 0.012(6)
C113 0.023(6) 0.110(7) 0.027(6) 0.016(5) 0.013(4) 0.017(6)
C114 0.026(5) 0.102(7) 0.017(5) 0.018(5) 0.001(4) 0.027(5)
C115 0.065(8) 0.111(8) 0.041(7) 0.030(6) 0.019(6) 0.045(7)
C116 0.052(9) 0.136(9) 0.056(9) 0.026(8) 0.029(7) 0.045(8)
C117 0.032(6) 0.129(9) 0.032(7) 0.024(6) 0.014(5) 0.041(6)
C118 0.036(7) 0.074(9) 0.046(6) 0.015(6) 0.013(5) 0.032(7)
C201 0.031(7) 0.045(6) 0.051(8) 0.003(6) 0.013(5) -0.010(5)
C202 0.039(7) 0.042(6) 0.038(7) 0.014(5) 0.011(5) 0.013(5)
C203 0.024(6) 0.048(6) 0.024(6) 0.016(5) 0.001(4) 0.006(5)
C204 0.030(6) 0.034(6) 0.042(7) 0.004(5) 0.002(5) -0.001(5)
C205 0.029(6) 0.041(5) 0.028(6) 0.010(5) -0.008(4) 0.003(5)
C206 0.038(6) 0.049(6) 0.045(7) 0.005(6) 0.015(5) -0.005(5)
C207 0.022(6) 0.051(7) 0.058(8) 0.012(5) 0.010(5) 0.002(5)
C208 0.029(6) 0.055(6) 0.039(7) 0.012(5) 0.002(5) 0.004(5)
C209 0.020(5) 0.032(6) 0.069(8) 0.013(5) 0.006(5) 0.007(5)
C210 0.038(4) 0.041(4) 0.036(4) -0.002(3) 0.000(3) -0.001(3)
C211 0.041(7) 0.054(7) 0.052(7) 0.013(5) 0.012(5) 0.014(6)
C212 0.053(7) 0.083(7) 0.061(8) 0.024(6) 0.018(6) 0.040(6)
C213 0.026(6) 0.097(8) 0.036(6) 0.018(5) 0.003(4) 0.021(5)
C214 0.016(6) 0.097(8) 0.053(7) 0.003(6) 0.005(5) -0.009(6)
C215 0.029(7) 0.124(8) 0.038(7) 0.020(7) -0.007(5) -0.018(6)
C216 0.019(7) 0.199(11) 0.060(9) 0.038(9) 0.012(6) 0.005(8)
C217 0.034(6) 0.176(10) 0.030(6) 0.041(7) 0.007(6) 0.043(7)
C218 0.036(7) 0.079(10) 0.040(7) 0.023(6) 0.004(5) 0.019(7)
C96 0.049(7) 0.049(7) 0.059(9) 0.029(6) -0.013(6) -0.002(7)
Cl1 0.043(2) 0.056(2) 0.066(2) 0.0046(17) 0.0030(17) 0.0165(17)
Cl2 0.051(2) 0.074(3) 0.070(3) 0.023(2) -0.0057(19) -0.003(2)
Cl3 0.062(2) 0.059(3) 0.090(3) 0.019(2) 0.021(2) 0.021(2)
C97 0.028(6) 0.053(8) 0.067(9) -0.008(6) -0.002(5) 0.012(6)
Cl4 0.040(2) 0.108(3) 0.073(3) -0.010(2) 0.0063(19) -0.012(2)
Cl5 0.042(2) 0.055(2) 0.083(3) -0.0106(19) -0.0029(19) 0.0170(18)
Cl6 0.057(2) 0.069(3) 0.066(2) 0.0110(19) 0.0230(19) 0.0017(19)
C98 0.078(6) 0.073(7) 0.075(7) -0.002(4) 0.002(4) 0.028(5)
Cl7 0.109(6) 0.082(6) 0.074(6) -0.008(4) 0.023(4) -0.021(5)
Cl8 0.120(7) 0.098(7) 0.068(5) -0.030(4) -0.040(5) 0.073(6)
Cl9 0.132(7) 0.102(7) 0.049(4) -0.017(4) -0.028(5) 0.051(6)
C99 0.111(7) 0.110(8) 0.111(8) 0.007(5) 0.004(4) 0.028(5)
Cl10 0.146(8) 0.096(8) 0.131(8) -0.006(6) 0.016(7) 0.035(7)
Cl11 0.143(9) 0.117(8) 0.088(6) -0.034(5) -0.045(6) 0.052(7)
Cl12 0.134(7) 0.141(10) 0.104(8) -0.034(7) -0.041(6) 0.040(7)

loop_
_atom_type_symbol
_atom_type_description
_atom_type_scat_dispersion_real
_atom_type_scat_dispersion_imag
_atom_type_scat_source
C C 0.0033 0.0016 'International Tables Vol C Tables 4.2.6.8 and 6.1.1.4'
H H 0.0000 0.0000 'International Tables Vol C Tables 4.2.6.8 and 6.1.1.4'
N N 0.0061 0.0033 'International Tables Vol C Tables 4.2.6.8 and 6.1.1.4'
O O 0.0106 0.0060 'International Tables Vol C Tables 4.2.6.8 and 6.1.1.4'
Cl Cl 0.1484 0.1585 'International Tables Vol C Tables 4.2.6.8 and 6.1.1.4'

loop_
_geom_angle_atom_site_label_1
_geom_angle_atom_site_label_2
_geom_angle_atom_site_label_3
_geom_angle
_geom_angle_site_symmetry_1
_geom_angle_site_symmetry_3
_geom_angle_publ_flag
C103 O17 C16 116.6(7) . . ?
C203 O27 C26 116.7(8) . . ?
C2 C1 C6 115.8(9) . . ?
C2 C1 C10 122.5(9) . . ?
C6 C1 C10 121.6(9) . . ?
C3 C2 C1 121.6(10) . . ?
C2 C3 C4 120.4(10) . . ?
C5 C4 C3 120.4(10) . . ?
C5 C4 C20 119.0(9) . . ?
C3 C4 C20 120.5(9) . . ?
C4 C5 C6 121.1(10) . . ?
C5 C6 C1 120.5(10) . . ?
C1 C10 N11 111.8(8) . . ?
C15 N11 N12 112.9(9) . . ?
C15 N11 C10 128.1(9) . . ?
N12 N11 C10 119.0(9) . . ?
N13 N12 N11 104.7(9) . . ?
N12 N13 C14 108.8(9) . . ?
C15 C14 N13 107.4(10) . . ?
C15 C14 C16 133.5(10) . . ?
N13 C14 C16 119.0(9) . . ?
N11 C15 C14 106.2(10) . . ?
O17 C16 C14 107.2(8) . . ?
N21 C20 C4 109.1(8) . . ?
C25 N21 N22 110.2(8) . . ?
C25 N21 C20 131.3(9) . . ?
N22 N21 C20 118.6(9) . . ?
N23 N22 N21 107.0(8) . . ?
N22 N23 C24 110.1(8) . . ?
N23 C24 C25 108.8(9) . . ?
N23 C24 C26 124.2(9) . . ?
C25 C24 C26 127.0(10) . . ?
N21 C25 C24 103.9(9) . . ?
O27 C26 C24 108.0(8) . . ?
C110 C101 C102 121.5(10) . . ?
C103 C102 C101 116.5(10) . . ?
C104 C103 C102 121.8(11) . . ?
C104 C103 O17 118.3(9) . . ?
C102 C103 O17 119.8(9) . . ?
C103 C104 C105 121.5(10) . . ?
C110 C105 C104 118.0(10) . . ?
C110 C105 C106 121.5(10) . . ?
C104 C105 C106 119.8(10) . . ?
C105 C106 C107 113.2(10) . . ?
C106 C107 C108 109.2(8) . . ?
C114 C108 C109 111.0(9) . . ?
C114 C108 C107 112.1(9) . . ?
C109 C108 C107 109.9(9) . . ?
C111 C109 C108 109.7(9) . . ?
C111 C109 C110 118.1(8) . . ?
C108 C109 C110 110.8(9) . . ?
C105 C110 C101 120.6(10) . . ?
C105 C110 C109 122.3(9) . . ?
C101 C110 C109 117.0(9) . . ?
C109 C111 C112 111.9(9) . . ?
C113 C112 C111 115.2(11) . . ?
C112 C113 C117 116.9(11) . . ?
C112 C113 C114 105.9(10) . . ?
C117 C113 C114 99.0(11) . . ?
C112 C113 C118 111.9(11) . . ?
C117 C113 C118 109.9(9) . . ?
C114 C113 C118 112.4(10) . . ?
C115 C114 C108 121.7(12) . . ?
C115 C114 C113 104.5(10) . . ?
C108 C114 C113 112.5(10) . . ?
C114 C115 C116 103.9(12) . . ?
C117 C116 C115 103.8(11) . . ?
O1 C117 C116 108.3(11) . . ?
O1 C117 C113 117.3(12) . . ?
C116 C117 C113 104.8(12) . . ?
C210 C201 C202 123.9(12) . . ?
C201 C202 C203 117.9(11) . . ?
C204 C203 O27 127.3(11) . . ?
C204 C203 C202 120.6(11) . . ?
O27 C203 C202 112.1(10) . . ?
C203 C204 C205 120.7(11) . . ?
C210 C205 C204 118.3(10) . . ?
C210 C205 C206 127.3(11) . . ?
C204 C205 C206 114.3(10) . . ?
C205 C206 C207 112.3(10) . . ?
C206 C207 C208 111.1(9) . . ?
C209 C208 C214 107.3(10) . . ?
C209 C208 C207 112.4(10) . . ?
C214 C208 C207 114.3(9) . . ?
C208 C209 C211 111.8(11) . . ?
C208 C209 C210 115.6(9) . . ?
C211 C209 C210 111.6(9) . . ?
C201 C210 C205 118.5(12) . . ?
C201 C210 C209 125.8(11) . . ?
C205 C210 C209 115.6(10) . . ?
C212 C211 C209 110.0(11) . . ?
C213 C212 C211 114.4(11) . . ?
C212 C213 C214 107.7(11) . . ?
C212 C213 C218 111.8(11) . . ?
C214 C213 C218 113.1(12) . . ?
C212 C213 C217 117.3(12) . . ?
C214 C213 C217 98.7(11) . . ?
C218 C213 C217 107.8(10) . . ?
C213 C214 C208 113.2(10) . . ?
C213 C214 C215 107.6(11) . . ?
C208 C214 C215 116.6(12) . . ?
C214 C215 C216 98.8(12) . . ?
C217 C216 C215 105.1(11) . . ?
O2 C217 C213 118.5(13) . . ?
O2 C217 C216 109.2(12) . . ?
C213 C217 C216 107.2(13) . . ?
Cl1 C96 Cl2 112.2(6) . . ?
Cl1 C96 Cl3 110.7(6) . . ?
Cl2 C96 Cl3 110.5(6) . . ?
Cl6 C97 Cl5 110.6(6) . . ?
Cl6 C97 Cl4 110.2(6) . . ?
Cl5 C97 Cl4 109.7(5) . . ?
Cl9 C98 Cl8 113.2(10) . . ?
Cl9 C98 Cl7 105.1(10) . . ?
Cl8 C98 Cl7 108.3(10) . . ?
Cl11 C99 Cl10 110.2(12) . . ?
Cl11 C99 Cl12 110.6(11) . . ?
Cl10 C99 Cl12 112.5(12) . . ?

loop_
_geom_bond_atom_site_label_1
_geom_bond_atom_site_label_2
_geom_bond_distance
_geom_bond_site_symmetry_2
_geom_bond_publ_flag
O1 C117 1.407(16) . ?
O2 C217 1.415(17) . ?
O17 C103 1.440(12) . ?
O17 C16 1.452(12) . ?
O27 C203 1.380(13) . ?
O27 C26 1.427(11) . ?
C1 C2 1.411(11) . ?
C1 C6 1.430(12) . ?
C1 C10 1.468(14) . ?
C2 C3 1.360(12) . ?
C3 C4 1.361(12) . ?
C4 C5 1.357(12) . ?
C4 C20 1.532(14) . ?
C5 C6 1.360(11) . ?
C10 N11 1.504(13) . ?
N11 C15 1.295(13) . ?
N11 N12 1.351(12) . ?
N12 N13 1.336(13) . ?
N13 C14 1.368(13) . ?
C14 C15 1.356(14) . ?
C14 C16 1.514(14) . ?
C20 N21 1.466(13) . ?
N21 C25 1.341(13) . ?
N21 N22 1.352(11) . ?
N22 N23 1.287(12) . ?
N23 C24 1.321(12) . ?
C24 C25 1.371(14) . ?
C24 C26 1.488(14) . ?
C101 C110 1.368(13) . ?
C101 C102 1.418(14) . ?
C102 C103 1.360(14) . ?
C103 C104 1.344(14) . ?
C104 C105 1.403(14) . ?
C105 C110 1.349(14) . ?
C105 C106 1.495(15) . ?
C106 C107 1.513(14) . ?
C107 C108 1.549(16) . ?
C108 C114 1.511(15) . ?
C108 C109 1.525(15) . ?
C109 C111 1.465(15) . ?
C109 C110 1.549(14) . ?
C111 C112 1.521(14) . ?
C112 C113 1.450(18) . ?
C113 C117 1.503(16) . ?
C113 C114 1.538(19) . ?
C113 C118 1.607(15) . ?
C114 C115 1.445(18) . ?
C115 C116 1.611(16) . ?
C116 C117 1.48(2) . ?
C201 C210 1.364(16) . ?
C201 C202 1.398(15) . ?
C202 C203 1.420(16) . ?
C203 C204 1.358(15) . ?
C204 C205 1.459(16) . ?
C205 C210 1.422(16) . ?
C205 C206 1.517(15) . ?
C206 C207 1.530(15) . ?
C207 C208 1.581(16) . ?
C208 C209 1.490(15) . ?
C208 C214 1.508(15) . ?
C209 C211 1.519(16) . ?
C209 C210 1.554(15) . ?
C211 C212 1.504(16) . ?
C212 C213 1.452(18) . ?
C213 C214 1.495(18) . ?
C213 C218 1.499(15) . ?
C213 C217 1.530(17) . ?
C214 C215 1.588(19) . ?
C215 C216 1.646(17) . ?
C216 C217 1.53(2) . ?
C96 Cl1 1.739(10) . ?
C96 Cl2 1.740(9) . ?
C96 Cl3 1.747(10) . ?
C97 Cl6 1.740(10) . ?
C97 Cl5 1.746(9) . ?
C97 Cl4 1.777(9) . ?
C98 Cl9 1.736(13) . ?
C98 Cl8 1.748(13) . ?
C98 Cl7 1.763(14) . ?
C99 Cl11 1.725(14) . ?
C99 Cl10 1.754(14) . ?
C99 Cl12 1.773(14) . ?

loop_
_geom_hbond_atom_site_label_D
_geom_hbond_atom_site_label_H
_geom_hbond_atom_site_label_A
_geom_hbond_distance_DH
_geom_hbond_distance_HA
_geom_hbond_distance_DA
_geom_hbond_angle_DHA
_geom_hbond_site_symmetry_A
O1 H1 O2 0.84 2.21 2.843(13) 132.0 1_146
O2 H2 O1 0.84 2.50 2.843(13) 105.9 1_964
C3 H3 O27 0.95 2.53 3.444(13) 161.7 1_455
C20 H20A N23 0.99 2.63 3.504(13) 147.3 1_455
C6 H6 O17 0.95 2.54 3.456(12) 163.0 1_655
C10 H10A N13 0.99 2.60 3.452(14) 144.8 1_655
C16 H16A N23 0.99 2.56 3.551(13) 175.1 1_345
C26 H26B N13 0.99 2.64 3.627(14) 173.8 1_765
C96 H96 N22 1.00 2.41 3.393(15) 168.9 .
C97 H97 N12 1.00 2.54 3.534(16) 174.6 1_665
C99 H99 O2 1.00 2.53 3.41(3) 146.5 1_355
